data_2015197
loop_
_publ_author_name
'You, Zhong-Lu'

_publ_section_title
;Di-\m-acetato-bis{[2,4-dichloro-6-(2-pyridylmethyliminomethyl)phenolato]zinc(II)}
 and
 di-\m-thiocyanato-bis{[2,4-dichloro-6-(2-pyridylmethyliminomethyl)phenolato]copper(II)}
;
_journal_coeditor_code SK1871
_journal_issue 11
_journal_name_full 'Acta Crystallographica Section C'
_journal_page_first m466
_journal_page_last m468
_journal_paper_doi 10.1107/S0108270105030192
_journal_volume 61
_journal_year 2005
_chemical_formula_iupac '[Zn2 (C13 H9 Cl2 N2 O)2 (N1 C1 S1)2]'
_chemical_formula_moiety 'C28 H18 Cl4 Cu2 N6 O2 S2'
_chemical_formula_sum 'C28 H18 Cl4 Cu2 N6 O2 S2'
_chemical_formula_weight 803.52
_chemical_name_systematic
;
di-\m-thiocyanato-bis{[2,4-dichloro-6-(2-
pyridylmethyliminomethyl)phenolato]copper(II)}
;
_space_group_IT_number 14
_symmetry_cell_setting monoclinic
_symmetry_space_group_name_Hall '-P 2ybc'
_symmetry_space_group_name_H-M 'P 1 21/c 1'
_atom_sites_solution_hydrogens geom
_atom_sites_solution_primary direct
_atom_sites_solution_secondary difmap
_audit_creation_method SHELXL-97
_cell_angle_alpha 90.00
_cell_angle_beta 103.305(2)
_cell_angle_gamma 90.00
_cell_formula_units_Z 2
_cell_length_a 8.7180(10)
_cell_length_b 13.387(2)
_cell_length_c 13.564(2)
_cell_measurement_reflns_used 1836
_cell_measurement_temperature 298(2)
_cell_measurement_theta_max 22.53
_cell_measurement_theta_min 2.40
_cell_volume 1540.5(4)
_computing_cell_refinement SMART
_computing_data_collection 'SMART (Bruker, 1998)'
_computing_data_reduction 'SAINT (Bruker, 1998)'
_computing_molecular_graphics 'SHELXTL (Sheldrick, 1997b)'
_computing_publication_material SHELXTL
_computing_structure_refinement 'SHELXL97 (Sheldrick, 1997a)'
_computing_structure_solution 'SHELXS97 (Sheldrick, 1997a)'
_diffrn_ambient_temperature 298(2)
_diffrn_measured_fraction_theta_full 0.988
_diffrn_measured_fraction_theta_max 0.988
_diffrn_measurement_device_type 'Bruker SMART CCD area-detector'
_diffrn_measurement_method '\w scan'
_diffrn_radiation_monochromator graphite
_diffrn_radiation_source 'fine-focus sealed tube'
_diffrn_radiation_type MoK\a
_diffrn_radiation_wavelength 0.71073
_diffrn_reflns_av_R_equivalents 0.0588
_diffrn_reflns_av_sigmaI/netI 0.0643
_diffrn_reflns_limit_h_max 11
_diffrn_reflns_limit_h_min -11
_diffrn_reflns_limit_k_max 16
_diffrn_reflns_limit_k_min -17
_diffrn_reflns_limit_l_max 17
_diffrn_reflns_limit_l_min -17
_diffrn_reflns_number 13079
_diffrn_reflns_theta_full 27.50
_diffrn_reflns_theta_max 27.50
_diffrn_reflns_theta_min 2.17
_diffrn_standards_decay_% 0
_diffrn_standards_interval_count 0
_diffrn_standards_interval_time 0
_diffrn_standards_number 0
_exptl_absorpt_coefficient_mu 1.902
_exptl_absorpt_correction_T_max 0.9278
_exptl_absorpt_correction_T_min 0.7634
_exptl_absorpt_correction_type multi-scan
_exptl_absorpt_process_details '(SADABS; Sheldrick, 1996)'
_exptl_crystal_colour blue
_exptl_crystal_density_diffrn 1.732
_exptl_crystal_density_method 'not measured'
_exptl_crystal_description needle
_exptl_crystal_F_000 804
_exptl_crystal_size_max 0.15
_exptl_crystal_size_mid 0.07
_exptl_crystal_size_min 0.04
_refine_diff_density_max 0.336
_refine_diff_density_min -0.304
_refine_ls_extinction_method none
_refine_ls_goodness_of_fit_ref 0.988
_refine_ls_hydrogen_treatment constr
_refine_ls_matrix_type full
_refine_ls_number_parameters 199
_refine_ls_number_reflns 3505
_refine_ls_number_restraints 0
_refine_ls_restrained_S_all 0.988
_refine_ls_R_factor_all 0.0820
_refine_ls_R_factor_gt 0.0469
_refine_ls_shift/su_max 0.000
_refine_ls_shift/su_mean 0.000
_refine_ls_structure_factor_coef Fsqd
_refine_ls_weighting_details 'calc w=1/[\s^2^(Fo^2^)+(0.0410P)^2^] where P=(Fo^2^+2Fc^2^)/3'
_refine_ls_weighting_scheme calc
_refine_ls_wR_factor_gt 0.0911
_refine_ls_wR_factor_ref 0.1046
_reflns_number_gt 2317
_reflns_number_total 3505
_reflns_threshold_expression I>2\s(I)
_cod_data_source_file sk1871.cif
_cod_data_source_block II
_cod_depositor_comments
;
The following automatic conversions were performed:
'_symmetry_cell_setting' value 'Monoclinic' changed to 'monoclinic'
according to '/home/saulius/struct/CIF-dictionaries/cif_core.dic'
dictionary named 'cif_core.dic' version 2.4.1 from 2010-06-29.

Automatic conversion script
Id: cif_fix_enum 1527 2010-12-29 10:47:43Z saulius 

The following automatic conversions were performed:

'_symmetry_cell_setting' value 'Monoclinic' changed to 'monoclinic'
according to /home/saulius/struct/CIF-dictionaries/cif_core.dic
dictionary named 'cif_core.dic' version 2.4.1 from 2010-06-29.

Automatic conversion script
Id: cif_fix_values 1715 2011-07-08 13:25:40Z adriana 
;
_cod_original_sg_symbol_H-M 'P 21/c'
_cod_database_code 2015197
_cod_database_fobs_code 2015197

loop_
_symmetry_equiv_pos_as_xyz
'x, y, z'
'-x, y+1/2, -z+1/2'
'-x, -y, -z'
'x, -y-1/2, z-1/2'

loop_
_atom_site_label
_atom_site_fract_x
_atom_site_fract_y
_atom_site_fract_z
_atom_site_U_iso_or_equiv
_atom_site_adp_type
_atom_site_calc_flag
_atom_site_refinement_flags
_atom_site_occupancy
_atom_site_disorder_assembly
_atom_site_disorder_group
_atom_site_type_symbol
Cu1 0.60055(5) 0.97449(3) 0.19018(3) 0.04162(15) Uani d . 1 . . Cu
Cl1 1.09808(11) 1.13643(8) 0.21840(8) 0.0610(3) Uani d . 1 . . Cl
Cl2 1.35906(12) 0.90239(10) 0.53537(10) 0.0817(4) Uani d . 1 . . Cl
S1 0.33475(11) 1.18975(8) -0.05963(7) 0.0521(3) Uani d . 1 . . S
O1 0.8097(3) 1.02780(17) 0.22243(18) 0.0475(6) Uani d . 1 . . O
N1 0.6465(3) 0.8785(2) 0.2984(2) 0.0410(7) Uani d . 1 . . N
N2 0.3818(3) 0.9130(2) 0.1674(2) 0.0419(7) Uani d . 1 . . N
N3 0.5301(4) 1.0824(2) 0.0956(2) 0.0479(8) Uani d . 1 . . N
C1 0.9219(4) 0.9202(3) 0.3628(3) 0.0406(8) Uani d . 1 . . C
C2 0.9281(4) 0.9979(2) 0.2926(3) 0.0408(9) Uani d . 1 . . C
C3 1.0783(4) 1.0430(3) 0.3031(3) 0.0441(9) Uani d . 1 . . C
C4 1.2072(4) 1.0162(3) 0.3766(3) 0.0519(10) Uani d . 1 . . C
H4 1.3028 1.0490 0.3817 0.062 Uiso calc R 1 . . H
C5 1.1946(4) 0.9401(3) 0.4432(3) 0.0507(10) Uani d . 1 . . C
C6 1.0551(4) 0.8924(3) 0.4363(3) 0.0492(10) Uani d . 1 . . C
H6 1.0481 0.8407 0.4809 0.059 Uiso calc R 1 . . H
C7 0.7793(4) 0.8654(3) 0.3612(3) 0.0448(9) Uani d . 1 . . C
H7 0.7839 0.8160 0.4100 0.054 Uiso calc R 1 . . H
C8 0.5186(4) 0.8117(3) 0.3065(3) 0.0569(11) Uani d . 1 . . C
H8A 0.4996 0.8163 0.3741 0.068 Uiso calc R 1 . . H
H8B 0.5482 0.7434 0.2959 0.068 Uiso calc R 1 . . H
C9 0.3712(4) 0.8378(3) 0.2302(3) 0.0439(9) Uani d . 1 . . C
C10 0.2324(4) 0.7866(3) 0.2252(3) 0.0539(10) Uani d . 1 . . C
H10 0.2279 0.7352 0.2706 0.065 Uiso calc R 1 . . H
C11 0.1027(4) 0.8118(3) 0.1535(3) 0.0592(11) Uani d . 1 . . C
H11 0.0080 0.7783 0.1496 0.071 Uiso calc R 1 . . H
C12 0.1123(4) 0.8871(3) 0.0869(3) 0.0601(11) Uani d . 1 . . C
H12 0.0246 0.9049 0.0367 0.072 Uiso calc R 1 . . H
C13 0.2533(4) 0.9361(3) 0.0952(3) 0.0548(10) Uani d . 1 . . C
H13 0.2600 0.9868 0.0495 0.066 Uiso calc R 1 . . H
C14 0.4499(4) 1.1274(3) 0.0310(3) 0.0435(9) Uani d . 1 . . C

loop_
_atom_site_aniso_label
_atom_site_aniso_U_11
_atom_site_aniso_U_22
_atom_site_aniso_U_33
_atom_site_aniso_U_12
_atom_site_aniso_U_13
_atom_site_aniso_U_23
Cu1 0.0411(3) 0.0406(3) 0.0416(3) -0.0021(2) 0.00621(19) 0.0053(2)
Cl1 0.0568(6) 0.0508(6) 0.0781(7) -0.0075(5) 0.0208(5) 0.0087(5)
Cl2 0.0472(6) 0.1039(10) 0.0832(9) 0.0037(6) -0.0075(6) 0.0190(7)
S1 0.0517(6) 0.0558(6) 0.0433(6) 0.0109(5) -0.0005(4) 0.0001(5)
O1 0.0421(14) 0.0454(15) 0.0521(16) -0.0043(12) 0.0047(12) 0.0090(12)
N1 0.0384(16) 0.0434(17) 0.0392(17) -0.0041(14) 0.0047(13) 0.0049(14)
N2 0.0370(16) 0.0399(17) 0.0481(18) -0.0004(13) 0.0085(14) 0.0001(15)
N3 0.0524(19) 0.0384(18) 0.0503(19) 0.0007(15) 0.0067(16) 0.0030(15)
C1 0.0373(19) 0.045(2) 0.040(2) -0.0007(16) 0.0079(16) -0.0021(17)
C2 0.044(2) 0.035(2) 0.045(2) -0.0034(15) 0.0127(17) -0.0074(16)
C3 0.044(2) 0.038(2) 0.050(2) 0.0012(16) 0.0109(17) 0.0007(17)
C4 0.040(2) 0.055(2) 0.061(3) -0.0050(18) 0.0120(19) -0.011(2)
C5 0.037(2) 0.059(3) 0.052(2) 0.0053(18) 0.0019(18) -0.001(2)
C6 0.051(2) 0.051(2) 0.043(2) 0.0073(19) 0.0072(18) 0.0026(18)
C7 0.054(2) 0.042(2) 0.040(2) -0.0042(18) 0.0132(18) 0.0027(17)
C8 0.049(2) 0.060(3) 0.058(3) -0.011(2) 0.004(2) 0.017(2)
C9 0.044(2) 0.046(2) 0.043(2) -0.0026(17) 0.0127(17) 0.0007(18)
C10 0.051(2) 0.051(2) 0.060(3) -0.0100(19) 0.014(2) 0.005(2)
C11 0.042(2) 0.064(3) 0.071(3) -0.007(2) 0.012(2) -0.003(2)
C12 0.040(2) 0.062(3) 0.072(3) 0.002(2) -0.001(2) 0.004(2)
C13 0.044(2) 0.053(2) 0.064(3) 0.0009(19) 0.007(2) 0.013(2)
C14 0.045(2) 0.039(2) 0.047(2) -0.0035(17) 0.0119(18) -0.0089(18)

loop_
_atom_type_symbol
_atom_type_description
_atom_type_scat_dispersion_real
_atom_type_scat_dispersion_imag
_atom_type_scat_source
C C 0.0033 0.0016 'International Tables Vol C Tables 4.2.6.8 and 6.1.1.4'
H H 0.0000 0.0000 'International Tables Vol C Tables 4.2.6.8 and 6.1.1.4'
Cl Cl 0.1484 0.1585 'International Tables Vol C Tables 4.2.6.8 and 6.1.1.4'
N N 0.0061 0.0033 'International Tables Vol C Tables 4.2.6.8 and 6.1.1.4'
O O 0.0106 0.0060 'International Tables Vol C Tables 4.2.6.8 and 6.1.1.4'
S S 0.1246 0.1234 'International Tables Vol C Tables 4.2.6.8 and 6.1.1.4'
Cu Cu 0.3201 1.2651 'International Tables Vol C Tables 4.2.6.8 and 6.1.1.4'

loop_
_geom_angle_atom_site_label_1
_geom_angle_atom_site_label_2
_geom_angle_atom_site_label_3
_geom_angle
_geom_angle_publ_flag
O1 Cu1 N1 93.12(11) y
O1 Cu1 N3 90.77(11) y
N1 Cu1 N3 169.58(12) y
O1 Cu1 N2 175.35(11) y
N1 Cu1 N2 82.47(11) y
N3 Cu1 N2 93.33(12) y
C2 O1 Cu1 127.5(2) ?
C7 N1 C8 117.1(3) ?
C7 N1 Cu1 126.7(2) ?
C8 N1 Cu1 116.1(2) ?
C9 N2 C13 118.1(3) ?
C9 N2 Cu1 114.1(2) ?
C13 N2 Cu1 127.8(3) ?
C14 N3 Cu1 159.3(3) ?
C6 C1 C2 121.4(3) ?
C6 C1 C7 116.6(3) ?
C2 C1 C7 122.0(3) ?
O1 C2 C3 120.2(3) ?
O1 C2 C1 124.9(3) ?
C3 C2 C1 114.9(3) ?
C4 C3 C2 123.1(4) ?
C4 C3 Cl1 118.8(3) ?
C2 C3 Cl1 118.1(3) ?
C3 C4 C5 119.6(3) ?
C3 C4 H4 120.2 ?
C5 C4 H4 120.2 ?
C6 C5 C4 120.4(3) ?
C6 C5 Cl2 119.2(3) ?
C4 C5 Cl2 120.3(3) ?
C5 C6 C1 120.5(4) ?
C5 C6 H6 119.7 ?
C1 C6 H6 119.7 ?
N1 C7 C1 125.8(3) ?
N1 C7 H7 117.1 ?
C1 C7 H7 117.1 ?
N1 C8 C9 110.8(3) ?
N1 C8 H8A 109.5 ?
C9 C8 H8A 109.5 ?
N1 C8 H8B 109.5 ?
C9 C8 H8B 109.5 ?
H8A C8 H8B 108.1 ?
N2 C9 C10 122.2(3) ?
N2 C9 C8 116.3(3) ?
C10 C9 C8 121.5(3) ?
C11 C10 C9 119.3(4) ?
C11 C10 H10 120.3 ?
C9 C10 H10 120.3 ?
C10 C11 C12 119.3(4) ?
C10 C11 H11 120.3 ?
C12 C11 H11 120.3 ?
C11 C12 C13 119.1(4) ?
C11 C12 H12 120.4 ?
C13 C12 H12 120.4 ?
N2 C13 C12 122.0(4) ?
N2 C13 H13 119.0 ?
C12 C13 H13 119.0 ?
N3 C14 S1 179.1(4) ?

loop_
_geom_bond_atom_site_label_1
_geom_bond_atom_site_label_2
_geom_bond_site_symmetry_2
_geom_bond_distance
_geom_bond_publ_flag
Cu1 O1 . 1.913(2) y
Cu1 N1 . 1.922(3) y
Cu1 N3 . 1.936(3) y
Cu1 N2 . 2.034(3) y
Cu1 S1 3_675 2.9577(12) y
Cl1 C3 . 1.734(4) ?
Cl2 C5 . 1.746(4) ?
S1 C14 . 1.627(4) ?
O1 C2 . 1.296(4) ?
N1 C7 . 1.281(4) ?
N1 C8 . 1.454(4) ?
N2 C9 . 1.336(4) ?
N2 C13 . 1.343(4) ?
N3 C14 . 1.156(4) ?
C1 C6 . 1.396(5) ?
C1 C2 . 1.419(5) ?
C1 C7 . 1.440(5) ?
C2 C3 . 1.418(4) ?
C3 C4 . 1.368(5) ?
C4 C5 . 1.383(5) ?
C4 H4 . 0.9300 ?
C5 C6 . 1.358(5) ?
C6 H6 . 0.9300 ?
C7 H7 . 0.9300 ?
C8 C9 . 1.494(5) ?
C8 H8A . 0.9700 ?
C8 H8B . 0.9700 ?
C9 C10 . 1.379(5) ?
C10 C11 . 1.353(5) ?
C10 H10 . 0.9300 ?
C11 C12 . 1.369(5) ?
C11 H11 . 0.9300 ?
C12 C13 . 1.376(5) ?
C12 H12 . 0.9300 ?
C13 H13 . 0.9300 ?

loop_
_geom_torsion_atom_site_label_1
_geom_torsion_atom_site_label_2
_geom_torsion_atom_site_label_3
_geom_torsion_atom_site_label_4
_geom_torsion
N1 Cu1 O1 C2 2.4(3)
N3 Cu1 O1 C2 172.7(3)
O1 Cu1 N1 C7 -1.0(3)
N3 Cu1 N1 C7 -112.7(7)
N2 Cu1 N1 C7 -179.5(3)
O1 Cu1 N1 C8 -178.2(3)
N3 Cu1 N1 C8 70.0(7)
N2 Cu1 N1 C8 3.2(3)
N1 Cu1 N2 C9 -2.1(2)
N3 Cu1 N2 C9 -172.5(2)
O1 Cu1 N3 C14 166.7(9)
N1 Cu1 N2 C13 -178.7(3)
N3 Cu1 N2 C13 10.9(3)
N1 Cu1 N3 C14 -81.3(11)
N2 Cu1 N3 C14 -15.5(9)
Cu1 O1 C2 C3 176.9(2)
Cu1 O1 C2 C1 -2.6(5)
C6 C1 C2 O1 180.0(3)
C7 C1 C2 O1 0.8(6)
C6 C1 C2 C3 0.4(5)
C7 C1 C2 C3 -178.8(3)
O1 C2 C3 C4 178.8(3)
C1 C2 C3 C4 -1.6(5)
O1 C2 C3 Cl1 -1.3(5)
C1 C2 C3 Cl1 178.3(3)
C2 C3 C4 C5 1.6(6)
Cl1 C3 C4 C5 -178.3(3)
C3 C4 C5 C6 -0.4(6)
C3 C4 C5 Cl2 178.3(3)
C4 C5 C6 C1 -0.8(6)
Cl2 C5 C6 C1 -179.4(3)
C2 C1 C6 C5 0.7(6)
C7 C1 C6 C5 179.9(3)
C8 N1 C7 C1 177.0(3)
Cu1 N1 C7 C1 -0.3(5)
C6 C1 C7 N1 -178.5(3)
C2 C1 C7 N1 0.7(6)
C7 N1 C8 C9 178.7(3)
Cu1 N1 C8 C9 -3.8(4)
C13 N2 C9 C10 -2.4(5)
Cu1 N2 C9 C10 -179.4(3)
C13 N2 C9 C8 177.5(3)
Cu1 N2 C9 C8 0.5(4)
N1 C8 C9 N2 2.0(5)
N1 C8 C9 C10 -178.1(3)
N2 C9 C10 C11 1.0(6)
C8 C9 C10 C11 -178.8(4)
C9 C10 C11 C12 0.5(6)
C10 C11 C12 C13 -0.7(6)
C9 N2 C13 C12 2.2(6)
Cu1 N2 C13 C12 178.7(3)
C11 C12 C13 N2 -0.6(6)
